data_7159773
loop_
_publ_author_name
'Agrawal, Abhijeet R.'
'Shiouki, Israa'
'Deree, Yinon'
'Bogoslavsky, Benny'
'Gidron, Ori'

_publ_section_title
;
 Controlling helicene's pitch by molecular tethering
;
_journal_issue 7
_journal_name_full 'Organic &amp; Biomolecular Chemistry'
_journal_page_first 1365
_journal_page_last 1368
_journal_paper_doi 10.1039/D3OB02075D
_journal_volume 22
_journal_year 2024
_chemical_formula_moiety 'C46 H40 O2, C0.667 Cl2'
_chemical_formula_sum 'C46.67 H40 Cl2 O2'
_chemical_formula_weight 703.66
_chemical_properties_physical Light-sensitive
_space_group_crystal_system triclinic
_space_group_IT_number 2
_space_group_name_Hall '-P 1'
_space_group_name_H-M_alt 'P -1'
_atom_sites_solution_hydrogens geom
_atom_sites_solution_primary dual
_audit_creation_date 2023-07-23
_audit_creation_method
;
Olex2 1.5-ac5-024
(compiled 2022.04.12 svn.rca3783a0 for Rigaku Oxford Diffraction, GUI svn.r6498)
;
_audit_update_record
;
2023-09-21 deposited with the CCDC.	2024-01-08 downloaded from the CCDC.
;
_cell_angle_alpha 92.762(3)
_cell_angle_beta 99.839(3)
_cell_angle_gamma 103.088(3)
_cell_formula_units_Z 2
_cell_length_a 11.2461(3)
_cell_length_b 11.4386(4)
_cell_length_c 15.5025(5)
_cell_measurement_reflns_used 9085
_cell_measurement_temperature 150.00(10)
_cell_measurement_theta_max 32.0330
_cell_measurement_theta_min 2.2950
_cell_volume 1906.00(11)
_computing_cell_refinement 'CrysAlisPro 1.171.42.93a (Rigaku OD, 2023)'
_computing_data_collection 'CrysAlisPro 1.171.42.93a (Rigaku OD, 2023)'
_computing_data_reduction 'CrysAlisPro 1.171.42.93a (Rigaku OD, 2023)'
_computing_molecular_graphics 'Olex2 1.5-ac5-024 (Dolomanov et al., 2009)'
_computing_publication_material 'Olex2 1.5-ac5-024 (Dolomanov et al., 2009)'
_computing_structure_refinement 'SHELXL 2018/3 (Sheldrick, 2015)'
_computing_structure_solution 'SHELXT 2014/4 (Sheldrick, 2014)'
_diffrn_ambient_environment N~2~
_diffrn_ambient_temperature 150.00(10)
_diffrn_detector 'Hybrid Pixel Array Detector'
_diffrn_detector_area_resol_mean 10.0000
_diffrn_detector_type HyPix
_diffrn_measured_fraction_theta_full 0.999
_diffrn_measured_fraction_theta_max 0.999
_diffrn_measurement_details
;
List of Runs (angles in degrees, time in seconds):

  # Type    Start    End  Width  t~exp~   \w     \q     \k     \f   Frames
#--------------------------------------------------------------------------
  1  \w     14.00  40.00   0.50  195.00    --    8.37 -99.00-120.00   52
  2  \w    -17.00  25.00   0.50  195.00    --    8.37 -99.00-180.00   84
  3  \w    -10.00  16.00   0.50  195.00    --    8.37 -99.00  60.00   52
  4  \w    -47.00  36.00   0.50  195.00    --   -9.62   0.00 -60.00  166
  5  \w    -82.00  -2.00   0.50  195.00    --   -9.62 -57.00  90.00  160
  6  \w    -81.00   4.00   0.50  195.00    --   -9.62 -57.00 -30.00  170
  7  \w    -82.00   9.00   0.50  195.00    --   -9.62 -77.00-120.00  182
;
_diffrn_measurement_device 'four-circle diffractometer'
_diffrn_measurement_device_type 'XtaLAB Synergy, Single source at offset/far, HyPix'
_diffrn_measurement_method '\w scans'
_diffrn_orient_matrix_type 'CrysAlisPro convention (1999,Acta A55,543-557)'
_diffrn_orient_matrix_UB_11 0.0140027000
_diffrn_orient_matrix_UB_12 0.0637838000
_diffrn_orient_matrix_UB_13 0.0012027000
_diffrn_orient_matrix_UB_21 -0.0190353000
_diffrn_orient_matrix_UB_22 -0.0042276000
_diffrn_orient_matrix_UB_23 -0.0463141000
_diffrn_orient_matrix_UB_31 -0.0615320000
_diffrn_orient_matrix_UB_32 -0.0005064000
_diffrn_orient_matrix_UB_33 0.0052680000
_diffrn_radiation_monochromator mirror
_diffrn_radiation_probe x-ray
_diffrn_radiation_type 'Mo K\a'
_diffrn_radiation_wavelength 0.71073
_diffrn_reflns_av_R_equivalents 0.0338
_diffrn_reflns_av_unetI/netI 0.0395
_diffrn_reflns_Laue_measured_fraction_full 0.999
_diffrn_reflns_Laue_measured_fraction_max 0.999
_diffrn_reflns_limit_h_max 14
_diffrn_reflns_limit_h_min -12
_diffrn_reflns_limit_k_max 14
_diffrn_reflns_limit_k_min -14
_diffrn_reflns_limit_l_max 19
_diffrn_reflns_limit_l_min -19
_diffrn_reflns_number 25907
_diffrn_reflns_point_group_measured_fraction_full 0.999
_diffrn_reflns_point_group_measured_fraction_max 0.999
_diffrn_reflns_theta_full 25.242
_diffrn_reflns_theta_max 26.999
_diffrn_reflns_theta_min 2.301
_diffrn_source 'micro-focus sealed X-ray tube'
_diffrn_source_type 'PhotonJet (Mo) X-ray Source'
_exptl_absorpt_coefficient_mu 0.208
_exptl_absorpt_correction_T_max 1.000
_exptl_absorpt_correction_T_min 0.927
_exptl_absorpt_correction_type gaussian
_exptl_absorpt_process_details
;
CrysAlisPro 1.171.42.93a (Rigaku Oxford Diffraction, 2023)
Numerical absorption correction based on gaussian integration over
a multifaceted crystal model
Empirical absorption correction using spherical harmonics,
implemented in SCALE3 ABSPACK scaling algorithm.
;
_exptl_crystal_colour yellow
_exptl_crystal_colour_primary yellow
_exptl_crystal_density_diffrn 1.226
_exptl_crystal_description plate
_exptl_crystal_F_000 740
_exptl_crystal_size_max 0.17
_exptl_crystal_size_mid 0.1
_exptl_crystal_size_min 0.03
_refine_diff_density_max 0.907
_refine_diff_density_min -0.461
_refine_diff_density_rms 0.058
_refine_ls_extinction_method none
_refine_ls_goodness_of_fit_ref 1.052
_refine_ls_hydrogen_treatment constr
_refine_ls_matrix_type full
_refine_ls_number_parameters 502
_refine_ls_number_reflns 8311
_refine_ls_number_restraints 0
_refine_ls_restrained_S_all 1.052
_refine_ls_R_factor_all 0.0897
_refine_ls_R_factor_gt 0.0667
_refine_ls_shift/su_max 0.000
_refine_ls_shift/su_mean 0.000
_refine_ls_structure_factor_coef Fsqd
_refine_ls_weighting_details 'w=1/[\s^2^(Fo^2^)+(0.0904P)^2^+1.1547P] where P=(Fo^2^+2Fc^2^)/3'
_refine_ls_weighting_scheme calc
_refine_ls_wR_factor_gt 0.1694
_refine_ls_wR_factor_ref 0.1810
_reflns_Friedel_coverage 0.000
_reflns_number_gt 6383
_reflns_number_total 8311
_reflns_threshold_expression 'I > 2\s(I)'
_cod_data_source_file d3ob02075d2.cif
_cod_data_source_block origi114
_cod_depositor_comments 'Adding full bibliography for 7159772--7159774.cif.'
_cod_database_code 7159773
_shelx_shelxl_version_number 2018/3
_chemical_oxdiff_formula 'C48 H44 O2 Cl2'
_chemical_oxdiff_usercomment Hep_C4
_shelx_space_group_comment
;
The symmetry employed for this shelxl refinement is uniquely defined
by the following loop, which should always be used as a source of
symmetry information in preference to the above space-group names.
They are only intended as comments.
;
_shelx_estimated_absorpt_t_max 0.994
_shelx_estimated_absorpt_t_min 0.965
_olex2_refinement_description
;
1. Fixed Uiso
 At 1.2 times of:
  All C(H) groups, All C(H,H) groups
 At 1.5 times of:
  All C(H,H,H) groups
2. Others
 Fixed Sof: Cl1S(0.5) Cl2S(0.2) Cl3S(0.6) Cl4S(0.25) Cl5S(0.35) Cl6S(0.1)
 C1S(0.66667)
3.a Secondary CH2 refined with riding coordinates:
 C43(H43A,H43B), C44(H44A,H44B), C45(H45A,H45B), C46(H46A,H46B)
3.b Aromatic/amide H refined with riding coordinates:
 C3(H3), C4(H4), C6(H6), C7(H7), C9(H9), C10(H10), C11(H11), C18(H18),
 C19(H19), C21(H21), C22(H22), C24(H24), C25(H25), C26(H26)
3.c Idealised Me refined as rotating group:
 C34(H34A,H34B,H34C), C35(H35A,H35B,H35C), C36(H36A,H36B,H36C), C40(H40A,H40B,
 H40C), C41(H41A,H41B,H41C), C42(H42A,H42B,H42C)
;
_olex2_submission_special_instructions 'No special instructions were received'
_oxdiff_exptl_absorpt_empirical_details
;
Empirical correction (ABSPACK) includes:
- Absorption correction using spherical harmonics
- Frame scaling
;
_oxdiff_exptl_absorpt_empirical_full_max 1.296
_oxdiff_exptl_absorpt_empirical_full_min 0.765

loop_
_space_group_symop_operation_xyz
'x, y, z'
'-x, -y, -z'

loop_
_atom_site_label
_atom_site_type_symbol
_atom_site_fract_x
_atom_site_fract_y
_atom_site_fract_z
_atom_site_U_iso_or_equiv
_atom_site_adp_type
_atom_site_occupancy
_atom_site_site_symmetry_order
_atom_site_calc_flag
_atom_site_refinement_flags_posn
_atom_site_refinement_flags_adp
_atom_site_refinement_flags_occupancy
_atom_site_disorder_assembly
_atom_site_disorder_group
O1 O 0.29243(15) 0.11354(13) 0.59232(10) 0.0304(4) Uani 1 1 d . . . . .
O2 O 0.31276(14) -0.03048(13) 0.33888(10) 0.0301(4) Uani 1 1 d . . . . .
C1 C 0.35131(18) 0.21371(17) 0.33583(13) 0.0214(4) Uani 1 1 d . . . . .
C2 C 0.42527(18) 0.27815(17) 0.41396(13) 0.0203(4) Uani 1 1 d . . . . .
C3 C 0.55324(18) 0.33928(17) 0.41894(14) 0.0227(4) Uani 1 1 d . . . . .
H3 H 0.591856 0.332745 0.369574 0.027 Uiso 1 1 calc R U . . .
C4 C 0.61914(18) 0.40608(18) 0.49346(14) 0.0246(4) Uani 1 1 d . . . . .
H4 H 0.698805 0.456205 0.492788 0.029 Uiso 1 1 calc R U . . .
C5 C 0.57089(18) 0.40252(17) 0.57326(14) 0.0235(4) Uani 1 1 d . . . . .
C6 C 0.6407(2) 0.46996(19) 0.65293(15) 0.0295(5) Uani 1 1 d . . . . .
H6 H 0.719010 0.522799 0.652419 0.035 Uiso 1 1 calc R U . . .
C7 C 0.5973(2) 0.4599(2) 0.72922(15) 0.0333(5) Uani 1 1 d . . . . .
H7 H 0.639184 0.513755 0.779361 0.040 Uiso 1 1 calc R U . . .
C8 C 0.4893(2) 0.3694(2) 0.73491(14) 0.0299(5) Uani 1 1 d . . . . .
C9 C 0.4557(2) 0.3418(2) 0.81724(16) 0.0387(6) Uani 1 1 d . . . . .
H9 H 0.497153 0.392726 0.868907 0.046 Uiso 1 1 calc R U . . .
C10 C 0.3643(3) 0.2429(3) 0.82240(16) 0.0417(6) Uani 1 1 d . . . . .
H10 H 0.340119 0.227534 0.877341 0.050 Uiso 1 1 calc R U . . .
C11 C 0.3052(2) 0.1632(2) 0.74758(16) 0.0367(5) Uani 1 1 d . . . . .
H11 H 0.245320 0.091750 0.752718 0.044 Uiso 1 1 calc R U . . .
C12 C 0.3345(2) 0.1893(2) 0.66680(14) 0.0286(5) Uani 1 1 d . . . . .
C13 C 0.42031(19) 0.29865(18) 0.65722(14) 0.0247(4) Uani 1 1 d . . . . .
C14 C 0.45258(18) 0.32977(17) 0.57373(13) 0.0218(4) Uani 1 1 d . . . . .
C15 C 0.37063(18) 0.28854(16) 0.48953(13) 0.0202(4) Uani 1 1 d . . . . .
C16 C 0.24032(18) 0.27370(17) 0.47615(13) 0.0207(4) Uani 1 1 d . . . . .
C17 C 0.16664(18) 0.22335(17) 0.39374(13) 0.0212(4) Uani 1 1 d . . . . .
C18 C 0.03868(18) 0.22732(18) 0.37019(14) 0.0249(4) Uani 1 1 d . . . . .
H18 H 0.000546 0.263090 0.411175 0.030 Uiso 1 1 calc R U . . .
C19 C -0.02798(19) 0.1805(2) 0.29013(14) 0.0275(5) Uani 1 1 d . . . . .
H19 H -0.107250 0.196538 0.271549 0.033 Uiso 1 1 calc R U . . .
C20 C 0.01825(19) 0.1074(2) 0.23281(14) 0.0268(5) Uani 1 1 d . . . . .
C21 C -0.0570(2) 0.0469(2) 0.15310(15) 0.0346(5) Uani 1 1 d . . . . .
H21 H -0.137997 0.059392 0.135393 0.042 Uiso 1 1 calc R U . . .
C22 C -0.0153(2) -0.0284(2) 0.10184(16) 0.0371(6) Uani 1 1 d . . . . .
H22 H -0.063594 -0.060955 0.045872 0.044 Uiso 1 1 calc R U . . .
C23 C 0.1001(2) -0.0596(2) 0.13072(15) 0.0337(5) Uani 1 1 d . . . . .
C24 C 0.1357(2) -0.1503(2) 0.08327(18) 0.0432(6) Uani 1 1 d . . . . .
H24 H 0.090993 -0.180708 0.025922 0.052 Uiso 1 1 calc R U . . .
C25 C 0.2343(3) -0.1945(2) 0.11955(18) 0.0452(6) Uani 1 1 d . . . . .
H25 H 0.260359 -0.252570 0.086101 0.054 Uiso 1 1 calc R U . . .
C26 C 0.2970(2) -0.1549(2) 0.20566(17) 0.0384(6) Uani 1 1 d . . . . .
H26 H 0.361062 -0.190580 0.232138 0.046 Uiso 1 1 calc R U . . .
C27 C 0.2658(2) -0.06420(19) 0.25188(15) 0.0293(5) Uani 1 1 d . . . . .
C28 C 0.1735(2) -0.00548(19) 0.21250(14) 0.0275(5) Uani 1 1 d . . . . .
C29 C 0.13948(19) 0.09196(18) 0.25750(14) 0.0245(4) Uani 1 1 d . . . . .
C30 C 0.22163(18) 0.17228(17) 0.32969(13) 0.0212(4) Uani 1 1 d . . . . .
C31 C 0.40748(18) 0.20130(18) 0.26076(14) 0.0243(4) Uani 1 1 d . . . . .
C32 C 0.45480(19) 0.1987(2) 0.19733(14) 0.0278(5) Uani 1 1 d . . . . .
C33 C 0.5085(2) 0.1918(2) 0.11729(15) 0.0322(5) Uani 1 1 d . . . . .
C34 C 0.6286(3) 0.1480(3) 0.13951(19) 0.0567(8) Uani 1 1 d . . . . .
H34A H 0.688082 0.204869 0.184704 0.085 Uiso 1 1 calc R U . . .
H34B H 0.664465 0.142978 0.086526 0.085 Uiso 1 1 calc R U . . .
H34C H 0.609780 0.068259 0.161487 0.085 Uiso 1 1 calc R U . . .
C35 C 0.5375(3) 0.3175(3) 0.08383(18) 0.0505(7) Uani 1 1 d . . . . .
H35A H 0.460653 0.345004 0.069631 0.076 Uiso 1 1 calc R U . . .
H35B H 0.574000 0.313522 0.031006 0.076 Uiso 1 1 calc R U . . .
H35C H 0.596479 0.374005 0.129501 0.076 Uiso 1 1 calc R U . . .
C36 C 0.4144(3) 0.1031(3) 0.04683(17) 0.0431(6) Uani 1 1 d . . . . .
H36A H 0.397550 0.022763 0.068106 0.065 Uiso 1 1 calc R U . . .
H36B H 0.448651 0.099728 -0.007044 0.065 Uiso 1 1 calc R U . . .
H36C H 0.337015 0.130053 0.034413 0.065 Uiso 1 1 calc R U . . .
C37 C 0.18107(18) 0.31459(18) 0.54253(13) 0.0227(4) Uani 1 1 d . . . . .
C38 C 0.12896(19) 0.34866(19) 0.59663(14) 0.0262(4) Uani 1 1 d . . . . .
C39 C 0.0700(2) 0.3936(2) 0.66546(16) 0.0340(5) Uani 1 1 d . . . . .
C40 C 0.0255(3) 0.2906(3) 0.7210(2) 0.0560(8) Uani 1 1 d . . . . .
H40A H -0.031772 0.223322 0.682683 0.084 Uiso 1 1 calc R U . . .
H40B H -0.017201 0.319170 0.764767 0.084 Uiso 1 1 calc R U . . .
H40C H 0.097253 0.263520 0.750868 0.084 Uiso 1 1 calc R U . . .
C41 C -0.0424(2) 0.4379(3) 0.62141(18) 0.0431(6) Uani 1 1 d . . . . .
H41A H -0.015042 0.502314 0.584630 0.065 Uiso 1 1 calc R U . . .
H41B H -0.081361 0.468839 0.666644 0.065 Uiso 1 1 calc R U . . .
H41C H -0.102615 0.370873 0.584790 0.065 Uiso 1 1 calc R U . . .
C42 C 0.1653(3) 0.4969(3) 0.7224(2) 0.0684(10) Uani 1 1 d . . . . .
H42A H 0.127877 0.527416 0.768675 0.103 Uiso 1 1 calc R U . . .
H42B H 0.191990 0.561841 0.685828 0.103 Uiso 1 1 calc R U . . .
H42C H 0.237360 0.467769 0.749148 0.103 Uiso 1 1 calc R U . . .
C43 C 0.2246(3) -0.0071(2) 0.59502(18) 0.0440(6) Uani 1 1 d . . . . .
H43A H 0.140417 -0.008446 0.606644 0.053 Uiso 1 1 calc R U . . .
H43B H 0.268107 -0.046571 0.641819 0.053 Uiso 1 1 calc R U . . .
C44 C 0.2165(3) -0.0709(2) 0.50572(18) 0.0417(6) Uani 1 1 d . . . . .
H44A H 0.174274 -0.029111 0.459866 0.050 Uiso 1 1 calc R U . . .
H44B H 0.165798 -0.154424 0.502991 0.050 Uiso 1 1 calc R U . . .
C45 C 0.3450(2) -0.0743(2) 0.48674(16) 0.0369(5) Uani 1 1 d . . . . .
H45A H 0.399288 0.008098 0.499384 0.044 Uiso 1 1 calc R U . . .
H45B H 0.381319 -0.126272 0.527657 0.044 Uiso 1 1 calc R U . . .
C46 C 0.3464(2) -0.1197(2) 0.39406(16) 0.0345(5) Uani 1 1 d . . . . .
H46A H 0.430117 -0.129578 0.388821 0.041 Uiso 1 1 calc R U . . .
H46B H 0.285984 -0.198373 0.377120 0.041 Uiso 1 1 calc R U . . .
Cl1S Cl 0.76522(16) 0.51995(17) 0.01167(11) 0.0670(5) Uani 0.5 1 d . . P A 1
Cl2S Cl 0.7828(4) 0.6269(5) -0.0045(3) 0.0732(12) Uani 0.2 1 d . . P A -2
Cl3S Cl 0.82172(13) 0.71328(12) -0.09547(9) 0.0630(4) Uani 0.6 1 d . . P A 1
Cl4S Cl 0.9223(4) 0.6018(4) -0.1409(3) 0.0765(10) Uani 0.25 1 d . . P A 2
Cl5S Cl 0.9207(3) 0.5124(3) -0.11275(19) 0.0710(8) Uani 0.35 1 d . . P A 1
Cl6S Cl 0.9822(10) 0.5392(10) -0.0682(9) 0.080(3) Uani 0.1 1 d . . P A -1
C1S C 0.8792(5) 0.6059(5) -0.0393(4) 0.0706(15) Uani 0.6667 1 d . . P . .

loop_
_atom_site_aniso_label
_atom_site_aniso_U_11
_atom_site_aniso_U_22
_atom_site_aniso_U_33
_atom_site_aniso_U_23
_atom_site_aniso_U_13
_atom_site_aniso_U_12
O1 0.0388(9) 0.0207(7) 0.0326(8) 0.0066(6) 0.0126(7) 0.0034(6)
O2 0.0359(8) 0.0210(7) 0.0346(9) 0.0012(6) 0.0038(7) 0.0118(6)
C1 0.0227(10) 0.0187(9) 0.0258(10) 0.0048(8) 0.0079(8) 0.0080(8)
C2 0.0208(9) 0.0163(9) 0.0277(10) 0.0065(8) 0.0076(8) 0.0089(7)
C3 0.0202(10) 0.0199(9) 0.0317(11) 0.0067(8) 0.0088(8) 0.0084(8)
C4 0.0177(9) 0.0176(9) 0.0393(12) 0.0066(8) 0.0054(9) 0.0054(7)
C5 0.0225(10) 0.0171(9) 0.0328(11) 0.0042(8) 0.0024(8) 0.0103(8)
C6 0.0249(11) 0.0234(10) 0.0396(13) 0.0021(9) -0.0004(9) 0.0096(8)
C7 0.0353(12) 0.0315(12) 0.0308(12) -0.0042(9) -0.0063(10) 0.0141(10)
C8 0.0335(12) 0.0311(11) 0.0287(11) 0.0025(9) 0.0007(9) 0.0185(9)
C9 0.0479(15) 0.0462(14) 0.0249(11) 0.0018(10) 0.0010(10) 0.0222(12)
C10 0.0536(16) 0.0521(16) 0.0276(12) 0.0132(11) 0.0131(11) 0.0234(13)
C11 0.0445(14) 0.0356(13) 0.0359(13) 0.0137(10) 0.0145(11) 0.0143(11)
C12 0.0330(11) 0.0272(11) 0.0298(11) 0.0074(9) 0.0079(9) 0.0132(9)
C13 0.0272(10) 0.0244(10) 0.0265(11) 0.0047(8) 0.0053(8) 0.0135(8)
C14 0.0243(10) 0.0164(9) 0.0277(10) 0.0034(8) 0.0043(8) 0.0109(8)
C15 0.0226(10) 0.0136(9) 0.0261(10) 0.0044(7) 0.0064(8) 0.0061(7)
C16 0.0211(9) 0.0159(9) 0.0266(10) 0.0049(8) 0.0081(8) 0.0043(7)
C17 0.0197(9) 0.0170(9) 0.0288(10) 0.0063(8) 0.0081(8) 0.0048(7)
C18 0.0209(10) 0.0243(10) 0.0321(11) 0.0059(9) 0.0092(8) 0.0068(8)
C19 0.0178(10) 0.0329(11) 0.0336(12) 0.0083(9) 0.0067(9) 0.0076(8)
C20 0.0228(10) 0.0296(11) 0.0271(11) 0.0057(9) 0.0048(8) 0.0035(8)
C21 0.0244(11) 0.0436(14) 0.0338(12) 0.0045(10) 0.0030(9) 0.0056(10)
C22 0.0315(12) 0.0428(14) 0.0297(12) -0.0051(10) -0.0003(10) 0.0004(10)
C23 0.0325(12) 0.0324(12) 0.0332(12) -0.0028(10) 0.0066(10) 0.0021(9)
C24 0.0433(14) 0.0417(14) 0.0388(14) -0.0117(11) 0.0046(11) 0.0038(11)
C25 0.0529(16) 0.0354(13) 0.0472(15) -0.0136(11) 0.0122(13) 0.0120(12)
C26 0.0411(13) 0.0295(12) 0.0455(14) -0.0052(10) 0.0081(11) 0.0122(10)
C27 0.0301(11) 0.0228(10) 0.0342(12) -0.0017(9) 0.0077(9) 0.0044(9)
C28 0.0272(11) 0.0240(10) 0.0299(11) -0.0003(9) 0.0077(9) 0.0022(8)
C29 0.0255(10) 0.0232(10) 0.0255(10) 0.0049(8) 0.0066(8) 0.0051(8)
C30 0.0232(10) 0.0182(9) 0.0239(10) 0.0046(8) 0.0054(8) 0.0071(8)
C31 0.0209(10) 0.0243(10) 0.0282(11) 0.0016(8) 0.0035(8) 0.0078(8)
C32 0.0248(10) 0.0327(12) 0.0275(11) 0.0012(9) 0.0057(9) 0.0100(9)
C33 0.0297(11) 0.0447(13) 0.0271(11) 0.0028(10) 0.0108(9) 0.0149(10)
C34 0.0421(15) 0.100(3) 0.0412(15) 0.0023(16) 0.0137(12) 0.0404(16)
C35 0.0579(17) 0.0566(17) 0.0385(15) 0.0084(13) 0.0197(13) 0.0079(14)
C36 0.0469(15) 0.0524(16) 0.0323(13) -0.0043(11) 0.0086(11) 0.0170(12)
C37 0.0199(9) 0.0209(10) 0.0272(10) 0.0041(8) 0.0052(8) 0.0036(8)
C38 0.0215(10) 0.0278(11) 0.0296(11) 0.0020(9) 0.0066(9) 0.0052(8)
C39 0.0285(11) 0.0422(13) 0.0342(12) -0.0039(10) 0.0128(10) 0.0109(10)
C40 0.0566(17) 0.081(2) 0.0495(17) 0.0247(16) 0.0338(14) 0.0343(16)
C41 0.0408(14) 0.0485(15) 0.0494(15) 0.0023(12) 0.0167(12) 0.0240(12)
C42 0.0447(17) 0.088(2) 0.063(2) -0.0432(18) 0.0136(15) 0.0036(16)
C43 0.0565(16) 0.0268(12) 0.0479(15) 0.0086(11) 0.0245(13) -0.0035(11)
C44 0.0509(15) 0.0229(11) 0.0472(15) 0.0022(10) 0.0180(12) -0.0063(10)
C45 0.0474(14) 0.0243(11) 0.0402(13) 0.0068(10) 0.0018(11) 0.0152(10)
C46 0.0388(13) 0.0219(11) 0.0442(14) 0.0032(10) 0.0030(10) 0.0138(9)
Cl1S 0.0616(10) 0.0723(11) 0.0652(10) 0.0284(9) 0.0170(8) 0.0034(8)
Cl2S 0.057(2) 0.090(3) 0.092(3) 0.016(3) 0.037(2) 0.038(2)
Cl3S 0.0620(8) 0.0508(7) 0.0633(8) 0.0128(6) -0.0062(6) -0.0014(6)
Cl4S 0.081(2) 0.087(3) 0.076(2) 0.007(2) 0.039(2) 0.031(2)
Cl5S 0.089(2) 0.092(2) 0.0530(15) -0.0022(15) 0.0135(14) 0.0650(18)
Cl6S 0.062(6) 0.089(7) 0.081(7) -0.030(6) 0.013(5) 0.012(5)
C1S 0.053(3) 0.058(3) 0.092(4) 0.027(3) 0.002(3) 0.001(2)

loop_
_atom_type_symbol
_atom_type_description
_atom_type_scat_dispersion_real
_atom_type_scat_dispersion_imag
_atom_type_scat_source
C C 0.0033 0.0016 'International Tables Vol C Tables 4.2.6.8 and 6.1.1.4'
H H 0.0000 0.0000 'International Tables Vol C Tables 4.2.6.8 and 6.1.1.4'
Cl Cl 0.1484 0.1585 'International Tables Vol C Tables 4.2.6.8 and 6.1.1.4'
O O 0.0106 0.0060 'International Tables Vol C Tables 4.2.6.8 and 6.1.1.4'

loop_
_exptl_crystal_face_index_h
_exptl_crystal_face_index_k
_exptl_crystal_face_index_l
_exptl_crystal_face_perp_dist
0 0 1 0.0244
0 0 -1 0.0056
2 1 -1 0.0550
-1 2 0 0.1037
1 -2 0 0.0510
-2 -1 1 0.0498
-16 4 6 0.0543
15 0 0 0.0379
-3 5 20 0.0473

loop_
_geom_angle_atom_site_label_1
_geom_angle_atom_site_label_2
_geom_angle_atom_site_label_3
_geom_angle
_geom_angle_site_symmetry_1
_geom_angle_site_symmetry_3
_geom_angle_publ_flag
C12 O1 C43 120.80(18) . . ?
C27 O2 C46 118.50(17) . . ?
C2 C1 C30 120.04(18) . . ?
C2 C1 C31 119.10(17) . . ?
C30 C1 C31 120.59(18) . . ?
C1 C2 C3 122.19(18) . . ?
C1 C2 C15 119.41(17) . . ?
C15 C2 C3 118.33(18) . . ?
C2 C3 H3 119.8 . . ?
C4 C3 C2 120.50(19) . . ?
C4 C3 H3 119.8 . . ?
C3 C4 H4 119.4 . . ?
C3 C4 C5 121.17(18) . . ?
C5 C4 H4 119.4 . . ?
C6 C5 C4 121.79(19) . . ?
C14 C5 C4 119.29(19) . . ?
C14 C5 C6 118.92(19) . . ?
C5 C6 H6 119.4 . . ?
C7 C6 C5 121.2(2) . . ?
C7 C6 H6 119.4 . . ?
C6 C7 H7 119.7 . . ?
C6 C7 C8 120.6(2) . . ?
C8 C7 H7 119.7 . . ?
C9 C8 C7 121.5(2) . . ?
C13 C8 C7 118.9(2) . . ?
C13 C8 C9 119.4(2) . . ?
C8 C9 H9 119.8 . . ?
C10 C9 C8 120.3(2) . . ?
C10 C9 H9 119.8 . . ?
C9 C10 H10 119.5 . . ?
C9 C10 C11 121.0(2) . . ?
C11 C10 H10 119.5 . . ?
C10 C11 H11 120.2 . . ?
C12 C11 C10 119.6(2) . . ?
C12 C11 H11 120.2 . . ?
O1 C12 C11 124.4(2) . . ?
O1 C12 C13 114.54(18) . . ?
C11 C12 C13 121.0(2) . . ?
C8 C13 C12 117.66(19) . . ?
C8 C13 C14 119.00(19) . . ?
C12 C13 C14 122.64(19) . . ?
C5 C14 C13 118.34(18) . . ?
C5 C14 C15 117.68(18) . . ?
C13 C14 C15 123.97(18) . . ?
C2 C15 C14 118.23(17) . . ?
C16 C15 C2 117.66(18) . . ?
C16 C15 C14 123.54(18) . . ?
C15 C16 C37 121.58(18) . . ?
C17 C16 C15 119.62(18) . . ?
C17 C16 C37 118.71(17) . . ?
C16 C17 C18 122.17(18) . . ?
C16 C17 C30 119.58(17) . . ?
C30 C17 C18 118.18(18) . . ?
C17 C18 H18 119.8 . . ?
C19 C18 C17 120.45(19) . . ?
C19 C18 H18 119.8 . . ?
C18 C19 H19 119.3 . . ?
C18 C19 C20 121.38(19) . . ?
C20 C19 H19 119.3 . . ?
C21 C20 C19 121.48(19) . . ?
C29 C20 C19 119.10(19) . . ?
C29 C20 C21 119.4(2) . . ?
C20 C21 H21 119.4 . . ?
C22 C21 C20 121.1(2) . . ?
C22 C21 H21 119.4 . . ?
C21 C22 H22 119.5 . . ?
C21 C22 C23 121.0(2) . . ?
C23 C22 H22 119.5 . . ?
C24 C23 C22 121.1(2) . . ?
C24 C23 C28 120.1(2) . . ?
C28 C23 C22 118.6(2) . . ?
C23 C24 H24 119.9 . . ?
C25 C24 C23 120.3(2) . . ?
C25 C24 H24 119.9 . . ?
C24 C25 H25 119.8 . . ?
C24 C25 C26 120.4(2) . . ?
C26 C25 H25 119.8 . . ?
C25 C26 H26 120.0 . . ?
C27 C26 C25 119.9(2) . . ?
C27 C26 H26 120.0 . . ?
O2 C27 C26 123.0(2) . . ?
O2 C27 C28 115.56(18) . . ?
C26 C27 C28 121.2(2) . . ?
C23 C28 C27 116.6(2) . . ?
C23 C28 C29 119.2(2) . . ?
C27 C28 C29 123.37(19) . . ?
C20 C29 C28 118.37(19) . . ?
C20 C29 C30 117.72(19) . . ?
C28 C29 C30 123.85(19) . . ?
C1 C30 C17 117.21(18) . . ?
C1 C30 C29 124.50(18) . . ?
C17 C30 C29 117.92(17) . . ?
C32 C31 C1 175.7(2) . . ?
C31 C32 C33 177.6(2) . . ?
C32 C33 C34 109.13(19) . . ?
C32 C33 C35 109.1(2) . . ?
C32 C33 C36 109.08(19) . . ?
C34 C33 C35 109.7(2) . . ?
C36 C33 C34 109.9(2) . . ?
C36 C33 C35 109.9(2) . . ?
C33 C34 H34A 109.5 . . ?
C33 C34 H34B 109.5 . . ?
C33 C34 H34C 109.5 . . ?
H34A C34 H34B 109.5 . . ?
H34A C34 H34C 109.5 . . ?
H34B C34 H34C 109.5 . . ?
C33 C35 H35A 109.5 . . ?
C33 C35 H35B 109.5 . . ?
C33 C35 H35C 109.5 . . ?
H35A C35 H35B 109.5 . . ?
H35A C35 H35C 109.5 . . ?
H35B C35 H35C 109.5 . . ?
C33 C36 H36A 109.5 . . ?
C33 C36 H36B 109.5 . . ?
C33 C36 H36C 109.5 . . ?
H36A C36 H36B 109.5 . . ?
H36A C36 H36C 109.5 . . ?
H36B C36 H36C 109.5 . . ?
C38 C37 C16 178.4(2) . . ?
C37 C38 C39 177.5(2) . . ?
C38 C39 C40 109.4(2) . . ?
C38 C39 C41 109.0(2) . . ?
C38 C39 C42 108.4(2) . . ?
C41 C39 C40 109.0(2) . . ?
C42 C39 C40 110.8(3) . . ?
C42 C39 C41 110.3(2) . . ?
C39 C40 H40A 109.5 . . ?
C39 C40 H40B 109.5 . . ?
C39 C40 H40C 109.5 . . ?
H40A C40 H40B 109.5 . . ?
H40A C40 H40C 109.5 . . ?
H40B C40 H40C 109.5 . . ?
C39 C41 H41A 109.5 . . ?
C39 C41 H41B 109.5 . . ?
C39 C41 H41C 109.5 . . ?
H41A C41 H41B 109.5 . . ?
H41A C41 H41C 109.5 . . ?
H41B C41 H41C 109.5 . . ?
C39 C42 H42A 109.5 . . ?
C39 C42 H42B 109.5 . . ?
C39 C42 H42C 109.5 . . ?
H42A C42 H42B 109.5 . . ?
H42A C42 H42C 109.5 . . ?
H42B C42 H42C 109.5 . . ?
O1 C43 H43A 110.5 . . ?
O1 C43 H43B 110.5 . . ?
O1 C43 C44 106.00(18) . . ?
H43A C43 H43B 108.7 . . ?
C44 C43 H43A 110.5 . . ?
C44 C43 H43B 110.5 . . ?
C43 C44 H44A 109.2 . . ?
C43 C44 H44B 109.2 . . ?
C43 C44 C45 112.0(2) . . ?
H44A C44 H44B 107.9 . . ?
C45 C44 H44A 109.2 . . ?
C45 C44 H44B 109.2 . . ?
C44 C45 H45A 108.5 . . ?
C44 C45 H45B 108.5 . . ?
H45A C45 H45B 107.5 . . ?
C46 C45 C44 115.1(2) . . ?
C46 C45 H45A 108.5 . . ?
C46 C45 H45B 108.5 . . ?
O2 C46 C45 106.21(17) . . ?
O2 C46 H46A 110.5 . . ?
O2 C46 H46B 110.5 . . ?
C45 C46 H46A 110.5 . . ?
C45 C46 H46B 110.5 . . ?
H46A C46 H46B 108.7 . . ?
Cl6S Cl5S C1S 69.6(7) . . ?
Cl5S Cl6S C1S 80.2(8) . . ?
Cl2S C1S Cl4S 138.2(5) . . ?
Cl3S C1S Cl1S 110.3(3) . . ?
Cl3S C1S Cl5S 108.6(3) . . ?
Cl5S C1S Cl1S 108.9(3) . . ?
Cl6S C1S Cl1S 116.9(5) . . ?
Cl6S C1S Cl3S 125.0(6) . . ?
Cl6S C1S Cl5S 30.2(4) . . ?

loop_
_geom_bond_atom_site_label_1
_geom_bond_atom_site_label_2
_geom_bond_distance
_geom_bond_site_symmetry_2
_geom_bond_publ_flag
O1 C12 1.356(3) . ?
O1 C43 1.424(3) . ?
O2 C27 1.364(3) . ?
O2 C46 1.437(3) . ?
C1 C2 1.412(3) . ?
C1 C30 1.413(3) . ?
C1 C31 1.432(3) . ?
C2 C3 1.438(3) . ?
C2 C15 1.425(3) . ?
C3 H3 0.9500 . ?
C3 C4 1.354(3) . ?
C4 H4 0.9500 . ?
C4 C5 1.432(3) . ?
C5 C6 1.428(3) . ?
C5 C14 1.402(3) . ?
C6 H6 0.9500 . ?
C6 C7 1.355(3) . ?
C7 H7 0.9500 . ?
C7 C8 1.425(3) . ?
C8 C9 1.422(3) . ?
C8 C13 1.418(3) . ?
C9 H9 0.9500 . ?
C9 C10 1.361(4) . ?
C10 H10 0.9500 . ?
C10 C11 1.407(4) . ?
C11 H11 0.9500 . ?
C11 C12 1.378(3) . ?
C12 C13 1.427(3) . ?
C13 C14 1.442(3) . ?
C14 C15 1.452(3) . ?
C15 C16 1.414(3) . ?
C16 C17 1.415(3) . ?
C16 C37 1.432(3) . ?
C17 C18 1.435(3) . ?
C17 C30 1.424(3) . ?
C18 H18 0.9500 . ?
C18 C19 1.351(3) . ?
C19 H19 0.9500 . ?
C19 C20 1.429(3) . ?
C20 C21 1.420(3) . ?
C20 C29 1.405(3) . ?
C21 H21 0.9500 . ?
C21 C22 1.356(4) . ?
C22 H22 0.9500 . ?
C22 C23 1.428(3) . ?
C23 C24 1.412(3) . ?
C23 C28 1.417(3) . ?
C24 H24 0.9500 . ?
C24 C25 1.367(4) . ?
C25 H25 0.9500 . ?
C25 C26 1.400(4) . ?
C26 H26 0.9500 . ?
C26 C27 1.376(3) . ?
C27 C28 1.428(3) . ?
C28 C29 1.444(3) . ?
C29 C30 1.454(3) . ?
C31 C32 1.198(3) . ?
C32 C33 1.476(3) . ?
C33 C34 1.535(3) . ?
C33 C35 1.536(4) . ?
C33 C36 1.535(4) . ?
C34 H34A 0.9800 . ?
C34 H34B 0.9800 . ?
C34 H34C 0.9800 . ?
C35 H35A 0.9800 . ?
C35 H35B 0.9800 . ?
C35 H35C 0.9800 . ?
C36 H36A 0.9800 . ?
C36 H36B 0.9800 . ?
C36 H36C 0.9800 . ?
C37 C38 1.200(3) . ?
C38 C39 1.479(3) . ?
C39 C40 1.535(4) . ?
C39 C41 1.532(3) . ?
C39 C42 1.525(4) . ?
C40 H40A 0.9800 . ?
C40 H40B 0.9800 . ?
C40 H40C 0.9800 . ?
C41 H41A 0.9800 . ?
C41 H41B 0.9800 . ?
C41 H41C 0.9800 . ?
C42 H42A 0.9800 . ?
C42 H42B 0.9800 . ?
C42 H42C 0.9800 . ?
C43 H43A 0.9900 . ?
C43 H43B 0.9900 . ?
C43 C44 1.512(4) . ?
C44 H44A 0.9900 . ?
C44 H44B 0.9900 . ?
C44 C45 1.532(4) . ?
C45 H45A 0.9900 . ?
C45 H45B 0.9900 . ?
C45 C46 1.508(3) . ?
C46 H46A 0.9900 . ?
C46 H46B 0.9900 . ?
Cl1S C1S 1.756(5) . ?
Cl2S C1S 1.352(7) . ?
Cl3S C1S 1.719(5) . ?
Cl4S C1S 1.727(7) . ?
Cl5S Cl6S 0.878(11) . ?
Cl5S C1S 1.718(7) . ?
Cl6S C1S 1.634(12) . ?

loop_
_geom_torsion_atom_site_label_1
_geom_torsion_atom_site_label_2
_geom_torsion_atom_site_label_3
_geom_torsion_atom_site_label_4
_geom_torsion
_geom_torsion_site_symmetry_1
_geom_torsion_site_symmetry_2
_geom_torsion_site_symmetry_3
_geom_torsion_site_symmetry_4
_geom_torsion_publ_flag
O1 C12 C13 C8 -166.06(18) . . . . ?
O1 C12 C13 C14 4.3(3) . . . . ?
O1 C43 C44 C45 62.1(3) . . . . ?
O2 C27 C28 C23 -163.74(19) . . . . ?
O2 C27 C28 C29 6.1(3) . . . . ?
C1 C2 C3 C4 176.07(18) . . . . ?
C1 C2 C15 C14 165.87(17) . . . . ?
C1 C2 C15 C16 -22.5(3) . . . . ?
C2 C1 C30 C17 15.8(3) . . . . ?
C2 C1 C30 C29 -171.42(18) . . . . ?
C2 C3 C4 C5 10.1(3) . . . . ?
C2 C15 C16 C17 14.2(3) . . . . ?
C2 C15 C16 C37 -162.31(18) . . . . ?
C3 C2 C15 C14 -17.2(3) . . . . ?
C3 C2 C15 C16 154.50(17) . . . . ?
C3 C4 C5 C6 178.28(19) . . . . ?
C3 C4 C5 C14 -0.9(3) . . . . ?
C4 C5 C6 C7 -175.78(19) . . . . ?
C4 C5 C14 C13 161.83(17) . . . . ?
C4 C5 C14 C15 -17.1(3) . . . . ?
C5 C6 C7 C8 9.0(3) . . . . ?
C5 C14 C15 C2 26.1(3) . . . . ?
C5 C14 C15 C16 -145.10(19) . . . . ?
C6 C5 C14 C13 -17.4(3) . . . . ?
C6 C5 C14 C15 163.71(17) . . . . ?
C6 C7 C8 C9 167.8(2) . . . . ?
C6 C7 C8 C13 -6.9(3) . . . . ?
C7 C8 C9 C10 -169.5(2) . . . . ?
C7 C8 C13 C12 163.41(19) . . . . ?
C7 C8 C13 C14 -7.3(3) . . . . ?
C8 C9 C10 C11 2.8(4) . . . . ?
C8 C13 C14 C5 19.3(3) . . . . ?
C8 C13 C14 C15 -161.84(18) . . . . ?
C9 C8 C13 C12 -11.4(3) . . . . ?
C9 C8 C13 C14 177.95(19) . . . . ?
C9 C10 C11 C12 -4.1(4) . . . . ?
C10 C11 C12 O1 173.3(2) . . . . ?
C10 C11 C12 C13 -2.7(3) . . . . ?
C11 C12 C13 C8 10.3(3) . . . . ?
C11 C12 C13 C14 -179.4(2) . . . . ?
C12 O1 C43 C44 -168.6(2) . . . . ?
C12 C13 C14 C5 -150.9(2) . . . . ?
C12 C13 C14 C15 28.0(3) . . . . ?
C13 C8 C9 C10 5.1(3) . . . . ?
C13 C14 C15 C2 -152.80(18) . . . . ?
C13 C14 C15 C16 36.0(3) . . . . ?
C14 C5 C6 C7 3.4(3) . . . . ?
C14 C15 C16 C17 -174.64(17) . . . . ?
C14 C15 C16 C37 8.9(3) . . . . ?
C15 C2 C3 C4 -0.8(3) . . . . ?
C15 C16 C17 C18 -167.61(18) . . . . ?
C15 C16 C17 C30 9.1(3) . . . . ?
C16 C17 C18 C19 178.58(19) . . . . ?
C16 C17 C30 C1 -24.1(3) . . . . ?
C16 C17 C30 C29 162.63(17) . . . . ?
C17 C18 C19 C20 11.3(3) . . . . ?
C18 C17 C30 C1 152.76(18) . . . . ?
C18 C17 C30 C29 -20.6(3) . . . . ?
C18 C19 C20 C21 172.7(2) . . . . ?
C18 C19 C20 C29 -5.1(3) . . . . ?
C19 C20 C21 C22 -175.7(2) . . . . ?
C19 C20 C29 C28 163.61(19) . . . . ?
C19 C20 C29 C30 -13.8(3) . . . . ?
C20 C21 C22 C23 6.8(4) . . . . ?
C20 C29 C30 C1 -146.3(2) . . . . ?
C20 C29 C30 C17 26.5(3) . . . . ?
C21 C20 C29 C28 -14.2(3) . . . . ?
C21 C20 C29 C30 168.35(19) . . . . ?
C21 C22 C23 C24 171.2(2) . . . . ?
C21 C22 C23 C28 -3.1(4) . . . . ?
C22 C23 C24 C25 -168.0(3) . . . . ?
C22 C23 C28 C27 161.0(2) . . . . ?
C22 C23 C28 C29 -9.2(3) . . . . ?
C23 C24 C25 C26 3.2(4) . . . . ?
C23 C28 C29 C20 17.8(3) . . . . ?
C23 C28 C29 C30 -164.9(2) . . . . ?
C24 C23 C28 C27 -13.3(3) . . . . ?
C24 C23 C28 C29 176.4(2) . . . . ?
C24 C25 C26 C27 -5.0(4) . . . . ?
C25 C26 C27 O2 172.4(2) . . . . ?
C25 C26 C27 C28 -2.7(4) . . . . ?
C26 C27 C28 C23 11.6(3) . . . . ?
C26 C27 C28 C29 -178.5(2) . . . . ?
C27 O2 C46 C45 -157.93(19) . . . . ?
C27 C28 C29 C20 -151.8(2) . . . . ?
C27 C28 C29 C30 25.5(3) . . . . ?
C28 C23 C24 C25 6.2(4) . . . . ?
C28 C29 C30 C1 36.4(3) . . . . ?
C28 C29 C30 C17 -150.79(19) . . . . ?
C29 C20 C21 C22 2.1(3) . . . . ?
C30 C1 C2 C3 -169.46(18) . . . . ?
C30 C1 C2 C15 7.4(3) . . . . ?
C30 C17 C18 C19 1.8(3) . . . . ?
C31 C1 C2 C3 4.6(3) . . . . ?
C31 C1 C2 C15 -178.59(17) . . . . ?
C31 C1 C30 C17 -158.20(18) . . . . ?
C31 C1 C30 C29 14.6(3) . . . . ?
C37 C16 C17 C18 9.0(3) . . . . ?
C37 C16 C17 C30 -174.36(17) . . . . ?
C43 O1 C12 C11 -7.5(3) . . . . ?
C43 O1 C12 C13 168.6(2) . . . . ?
C43 C44 C45 C46 -171.3(2) . . . . ?
C44 C45 C46 O2 67.7(2) . . . . ?
C46 O2 C27 C26 -29.7(3) . . . . ?
C46 O2 C27 C28 145.6(2) . . . . ?
Cl5S Cl6S C1S Cl1S 81.5(10) . . . . ?
Cl5S Cl6S C1S Cl3S -64.6(10) . . . . ?
Cl6S Cl5S C1S Cl1S -111.2(10) . . . . ?
Cl6S Cl5S C1S Cl3S 128.6(10) . . . . ?

loop_
_exptl_oxdiff_crystal_face_indexfrac_h
_exptl_oxdiff_crystal_face_indexfrac_k
_exptl_oxdiff_crystal_face_indexfrac_l
_exptl_oxdiff_crystal_face_x
_exptl_oxdiff_crystal_face_y
_exptl_oxdiff_crystal_face_z
0.0012 -0.0031 0.9998 0.0010 -0.0463 0.0052
-0.0012 0.0031 -0.9998 -0.0010 0.0463 -0.0052
1.9989 1.0034 -0.9970 0.0908 0.0039 -0.1288
-1.0018 1.9984 0.0125 0.1135 0.0100 0.0607
1.0018 -1.9984 -0.0125 -0.1135 -0.0100 -0.0607
-1.9989 -1.0034 0.9970 -0.0908 -0.0039 0.1288
-15.7566 3.7408 6.0813 0.0253 0.0025 0.9997
15.1831 0.0459 -0.1730 0.2153 -0.2812 -0.9352
-3.3119 5.3233 20.2417 0.3175 -0.8969 0.3077
